data_1562411
loop_
_publ_author_name
'Ge, Meng'
'Yang, Taimin'
'Wang, Yanzhi'
'Carraro, Francesco'
'Liang, Weibin'
'Doonan, Christian'
'Falcaro, Paolo'
'Zheng, Haoquan'
'Zou, Xiaodong'
'Huang, Zhehao'

_publ_section_title
;
 On the completeness of three-dimensional electron diffraction data for
 structural analysis of metal-organic frameworks.
;
_journal_issue 0
_journal_name_full 'Faraday discussions'
_journal_page_first 66
_journal_page_last 80
_journal_paper_doi 10.1039/d1fd00020a
_journal_volume 231
_journal_year 2021
_chemical_formula_sum 'C10 N5 O0.5 Zn1.5'
_chemical_formula_weight 296.23
_space_group_crystal_system monoclinic
_space_group_IT_number 14
_space_group_name_Hall '-P 2ybc'
_space_group_name_H-M_alt 'P 1 21/c 1'
_audit_creation_method SHELXL-2018/3
_audit_update_record
;
2021-02-19 deposited with the CCDC.	2021-05-04 downloaded from the CCDC.
;
_cell_angle_alpha 90
_cell_angle_beta 118.162(11)
_cell_angle_gamma 90
_cell_formula_units_Z 8
_cell_length_a 13.6540(19)
_cell_length_b 14.936(3)
_cell_length_c 14.311(2)
_cell_measurement_reflns_used 5262
_cell_measurement_temperature 293(2)
_cell_measurement_theta_max 0.899
_cell_measurement_theta_min 0.014
_cell_volume 2573.0(8)
_computing_structure_refinement 'SHELXL-2018/3 (Sheldrick, 2018)'
_computing_structure_solution 'SHELXT 2014/5 (Sheldrick, 2014)'
_diffrn_ambient_temperature 293(2)
_diffrn_measured_fraction_theta_full 0.936
_diffrn_measured_fraction_theta_max 0.925
_diffrn_measurement_device_type 'JEOL JEM-2100 LaB6'
_diffrn_measurement_method 'Continuous rotation electron diffraction'
_diffrn_radiation_type electron
_diffrn_radiation_wavelength 0.0251
_diffrn_reflns_av_R_equivalents 0.5025
_diffrn_reflns_av_unetI/netI 0.4089
_diffrn_reflns_Laue_measured_fraction_full 0.936
_diffrn_reflns_Laue_measured_fraction_max 0.925
_diffrn_reflns_limit_h_max 16
_diffrn_reflns_limit_h_min -16
_diffrn_reflns_limit_k_max 19
_diffrn_reflns_limit_k_min -19
_diffrn_reflns_limit_l_max 18
_diffrn_reflns_limit_l_min -18
_diffrn_reflns_number 46079
_diffrn_reflns_point_group_measured_fraction_full 0.936
_diffrn_reflns_point_group_measured_fraction_max 0.925
_diffrn_reflns_theta_full 0.863
_diffrn_reflns_theta_max 0.922
_diffrn_reflns_theta_min 0.075
_diffrn_source 'electron microscope'
_exptl_absorpt_coefficient_mu 0.000
_exptl_crystal_colour white
_exptl_crystal_density_diffrn 1.529
_exptl_crystal_description nano-crystals
_exptl_crystal_F_000 370
_exptl_crystal_size_max 0.0005
_exptl_crystal_size_mid 0.0005
_exptl_crystal_size_min 0.0003
_refine_diff_density_max 0.446
_refine_diff_density_min -0.245
_refine_diff_density_rms 0.082
_refine_ls_extinction_coef 2100(11)
_refine_ls_extinction_expression Fc^*^=kFc[1+0.001xFc^2^\l^3^/sin(2\q)]^-1/4^
_refine_ls_extinction_method 'SHELXL-2018/3 (Sheldrick 2018)'
_refine_ls_goodness_of_fit_ref 1.568
_refine_ls_hydrogen_treatment undef
_refine_ls_matrix_type full
_refine_ls_number_parameters 302
_refine_ls_number_reflns 5262
_refine_ls_number_restraints 333
_refine_ls_restrained_S_all 1.530
_refine_ls_R_factor_all 0.2499
_refine_ls_R_factor_gt 0.1813
_refine_ls_shift/su_max 0.072
_refine_ls_shift/su_mean 0.000
_refine_ls_structure_factor_coef Fsqd
_refine_ls_weighting_details 'w=1/[\s^2^(Fo^2^)+(0.2000P)^2^] where P=(Fo^2^+2Fc^2^)/3'
_refine_ls_weighting_scheme calc
_refine_ls_wR_factor_gt 0.4451
_refine_ls_wR_factor_ref 0.4710
_reflns_Friedel_coverage 0.000
_reflns_number_gt 3669
_reflns_number_total 5262
_reflns_threshold_expression 'I > 2\s(I)'
_cod_data_source_file d1fd00020a1.cif
_cod_data_source_block M_D
_cod_depositor_comments 'Adding full bibliography for 1562402--1562412.cif.'
_cod_original_sg_symbol_H-M 'P 21/c'
_cod_original_formula_sum 'C10 N5 O0.50 Zn1.50'
_cod_database_code 1562411
_shelx_shelxl_version_number 2018/3
_shelx_space_group_comment
;
The symmetry employed for this shelxl refinement is uniquely defined
by the following loop, which should always be used as a source of
symmetry information in preference to the above space-group names.
They are only intended as comments.
;

loop_
_space_group_symop_operation_xyz
'x, y, z'
'-x, y+1/2, -z+1/2'
'-x, -y, -z'
'x, -y-1/2, z-1/2'

loop_
_atom_site_label
_atom_site_type_symbol
_atom_site_fract_x
_atom_site_fract_y
_atom_site_fract_z
_atom_site_U_iso_or_equiv
_atom_site_adp_type
_atom_site_occupancy
_atom_site_site_symmetry_order
_atom_site_calc_flag
_atom_site_refinement_flags_posn
_atom_site_refinement_flags_adp
_atom_site_refinement_flags_occupancy
_atom_site_disorder_assembly
_atom_site_disorder_group
Zn1 Zn 0.2838(3) 0.37166(15) 0.75934(18) 0.0496(7) Uani 1 1 d . . . . .
Zn2 Zn 0.1228(3) 0.64758(18) 0.9759(2) 0.0581(8) Uani 1 1 d . . . . .
Zn3 Zn 0.3004(3) 0.65722(18) 0.4571(2) 0.0565(8) Uani 1 1 d . . . . .
N1 N 0.1974(9) 0.6135(5) 0.1324(6) 0.063(2) Uani 1 1 d D . . . .
N2 N 0.2546(9) 0.6162(5) 0.3073(6) 0.063(2) Uani 1 1 d D . . . .
N3 N 0.3338(9) 0.5505(6) 0.5571(6) 0.068(2) Uani 1 1 d D . . . .
N4 N 0.3365(8) 0.4547(5) 0.6789(6) 0.0597(18) Uani 1 1 d D . . . .
N5 N 0.4090(8) 0.3121(5) 0.8884(5) 0.0566(19) Uani 1 1 d D . . . .
N6 N 0.5557(8) 0.2270(5) 0.9870(5) 0.061(2) Uani 1 1 d D . . . .
N7 N 0.1849(8) 0.2769(5) 0.6574(6) 0.0594(19) Uani 1 1 d D . . . .
N8 N 0.0411(8) 0.1819(5) 0.5747(5) 0.061(2) Uani 1 1 d D . . . .
N9 N 0.1893(7) 0.4450(5) 0.8065(6) 0.0556(17) Uani 1 1 d D . . . .
N10 N 0.1321(8) 0.5462(6) 0.8880(6) 0.065(2) Uani 1 1 d D . . . .
O1 O 0.1794(10) 0.7332(6) 0.4548(7) 0.073(2) Uani 1 1 d . . . . .
C1 C 0.1091(8) 0.2223(5) 0.6671(6) 0.058(2) Uani 1 1 d D . . . .
C2 C 0.2736(8) 0.5051(5) 0.5916(6) 0.058(2) Uani 1 1 d D . . . .
C3 C 0.2176(8) 0.5101(5) 0.8805(6) 0.058(2) Uani 1 1 d D . . . .
C4 C 0.2158(8) 0.6651(5) 0.2167(6) 0.060(3) Uani 1 1 d D . . . .
C5 C 0.4942(9) 0.2649(6) 0.8911(6) 0.079(3) Uani 1 1 d D . . . .
C6 C 0.1493(10) 0.5085(7) 0.5392(8) 0.079(3) Uani 1 1 d D . . . .
C7 C 0.3354(11) 0.5404(8) 0.9474(10) 0.085(3) Uani 1 1 d D . . . .
C8 C 0.5031(10) 0.2515(7) 1.0463(6) 0.073(3) Uani 1 1 d D . . . .
C9 C 0.4108(10) 0.3025(7) 0.9837(7) 0.068(3) Uani 1 1 d D . . . .
C10 C 0.2624(10) 0.5272(5) 0.2795(7) 0.063(3) Uani 1 1 d D . . . .
C11 C 0.0797(11) 0.2044(7) 0.5041(7) 0.074(3) Uani 1 1 d D . . . .
C12 C 0.0753(8) 0.4387(6) 0.7613(7) 0.061(2) Uani 1 1 d D . . . .
C13 C 0.1676(10) 0.2619(7) 0.5555(7) 0.070(3) Uani 1 1 d D . . . .
C14 C 0.0415(10) 0.5003(6) 0.8140(8) 0.069(2) Uani 1 1 d D . . . .
C15 C 0.1036(12) 0.2118(7) 0.7692(7) 0.078(3) Uani 1 1 d D . . . .
C16 C 0.2233(11) 0.5265(6) 0.1678(6) 0.069(3) Uani 1 1 d D . . . .
C17 C 0.4449(11) 0.4699(7) 0.7025(9) 0.080(3) Uani 1 1 d D . . . .
C18 C 0.4430(12) 0.5282(8) 0.6276(10) 0.090(4) Uani 1 1 d D . . . .
C19 C 0.1983(11) 0.7649(6) 0.2143(8) 0.074(3) Uani 1 1 d D . . . .
C20 C 0.5207(11) 0.2536(8) 0.8010(7) 0.079(3) Uani 1 1 d D . . . .

loop_
_atom_site_aniso_label
_atom_site_aniso_U_11
_atom_site_aniso_U_22
_atom_site_aniso_U_33
_atom_site_aniso_U_23
_atom_site_aniso_U_13
_atom_site_aniso_U_12
Zn1 0.0533(18) 0.0510(10) 0.0411(10) 0.0011(8) 0.0193(10) 0.0023(10)
Zn2 0.060(2) 0.0674(13) 0.0447(11) -0.0026(9) 0.0226(12) 0.0110(12)
Zn3 0.055(2) 0.0662(13) 0.0454(11) 0.0031(9) 0.0211(12) -0.0053(11)
N1 0.067(7) 0.070(4) 0.050(3) -0.004(3) 0.026(4) 0.008(4)
N2 0.083(8) 0.060(3) 0.045(3) -0.002(3) 0.029(4) -0.006(4)
N3 0.072(6) 0.074(4) 0.053(4) 0.014(3) 0.024(4) -0.001(4)
N4 0.057(5) 0.062(3) 0.052(3) 0.015(3) 0.019(3) 0.006(3)
N5 0.063(6) 0.066(4) 0.042(3) 0.006(3) 0.025(3) 0.014(3)
N6 0.069(7) 0.074(4) 0.040(3) 0.006(3) 0.026(4) 0.026(4)
N7 0.059(6) 0.071(4) 0.049(3) -0.009(3) 0.026(4) -0.009(3)
N8 0.074(7) 0.068(4) 0.042(3) -0.005(3) 0.029(4) -0.011(4)
N9 0.050(5) 0.056(3) 0.056(4) -0.008(3) 0.020(3) -0.001(3)
N10 0.070(6) 0.073(4) 0.051(3) -0.001(3) 0.028(4) 0.015(4)
O1 0.075(8) 0.077(4) 0.076(5) -0.008(4) 0.043(5) -0.001(4)
C1 0.067(7) 0.055(4) 0.054(4) -0.008(3) 0.031(4) -0.006(4)
C2 0.056(5) 0.065(4) 0.048(4) 0.014(3) 0.021(4) 0.004(4)
C3 0.065(6) 0.055(4) 0.052(4) -0.010(3) 0.027(4) -0.002(4)
C4 0.076(8) 0.059(4) 0.045(4) -0.002(3) 0.029(4) 0.004(4)
C5 0.098(7) 0.101(5) 0.045(3) 0.014(3) 0.040(4) 0.044(5)
C6 0.053(6) 0.088(6) 0.076(6) 0.030(5) 0.013(5) -0.003(5)
C7 0.064(7) 0.075(6) 0.103(8) -0.030(6) 0.028(6) -0.011(5)
C8 0.104(9) 0.089(6) 0.038(4) 0.023(4) 0.045(5) 0.031(6)
C9 0.080(8) 0.082(5) 0.058(4) 0.015(4) 0.046(5) 0.024(5)
C10 0.075(9) 0.055(4) 0.058(4) 0.001(3) 0.030(5) -0.001(4)
C11 0.096(9) 0.089(6) 0.042(4) -0.018(4) 0.037(5) -0.027(6)
C12 0.047(5) 0.063(4) 0.061(4) -0.014(4) 0.017(4) 0.001(4)
C13 0.080(8) 0.089(6) 0.052(4) -0.014(4) 0.041(5) -0.018(5)
C14 0.071(7) 0.071(5) 0.065(5) -0.006(4) 0.031(5) 0.008(4)
C15 0.099(11) 0.082(6) 0.051(4) 0.005(4) 0.033(6) -0.020(6)
C16 0.089(10) 0.066(4) 0.046(4) -0.011(3) 0.027(5) 0.002(5)
C17 0.058(6) 0.072(5) 0.091(7) 0.017(5) 0.020(5) -0.008(5)
C18 0.071(7) 0.092(7) 0.100(8) 0.035(6) 0.034(6) 0.003(6)
C19 0.100(11) 0.057(4) 0.070(6) 0.000(4) 0.044(7) 0.011(5)
C20 0.098(7) 0.101(5) 0.045(3) 0.014(3) 0.040(4) 0.044(5)

loop_
_atom_type_symbol
_atom_type_description
_atom_type_scat_dispersion_real
_atom_type_scat_dispersion_imag
_atom_type_scat_source
C C 0.0000 0.0000 'International Tables Vol C Tables 4.2.6.8 and 6.1.1.4'
N N 0.0000 0.0000 'International Tables Vol C Tables 4.2.6.8 and 6.1.1.4'
Zn Zn 0.0000 0.0000 'International Tables Vol C Tables 4.2.6.8 and 6.1.1.4'
O O 0.0000 0.0000 'International Tables Vol C Tables 4.2.6.8 and 6.1.1.4'

loop_
_geom_angle_atom_site_label_1
_geom_angle_atom_site_label_2
_geom_angle_atom_site_label_3
_geom_angle
_geom_angle_site_symmetry_1
_geom_angle_site_symmetry_3
_geom_angle_publ_flag
N7 Zn1 N9 107.7(4) . . ?
N7 Zn1 N4 108.2(3) . . ?
N9 Zn1 N4 107.9(3) . . ?
N7 Zn1 N5 109.7(4) . . ?
N9 Zn1 N5 109.1(3) . . ?
N4 Zn1 N5 114.1(4) . . ?
N10 Zn2 O1 115.4(4) . 4_576 ?
N10 Zn2 N1 110.7(3) . 1_556 ?
O1 Zn2 N1 110.9(4) 4_576 1_556 ?
N10 Zn2 N8 110.2(4) . 2_556 ?
O1 Zn2 N8 99.0(4) 4_576 2_556 ?
N1 Zn2 N8 110.1(3) 1_556 2_556 ?
O1 Zn3 N2 108.4(4) . . ?
O1 Zn3 N6 110.9(4) . 2_656 ?
N2 Zn3 N6 109.3(3) . 2_656 ?
O1 Zn3 N3 111.4(4) . . ?
N2 Zn3 N3 111.1(3) . . ?
N6 Zn3 N3 105.7(4) 2_656 . ?
C4 N1 C16 107.6(7) . . ?
C4 N1 Zn2 128.6(6) . 1_554 ?
C16 N1 Zn2 123.2(6) . 1_554 ?
C4 N2 C10 106.6(6) . . ?
C4 N2 Zn3 129.3(6) . . ?
C10 N2 Zn3 124.0(6) . . ?
C2 N3 C18 104.4(8) . . ?
C2 N3 Zn3 133.3(8) . . ?
C18 N3 Zn3 120.2(7) . . ?
C2 N4 C17 106.0(8) . . ?
C2 N4 Zn1 128.0(7) . . ?
C17 N4 Zn1 126.0(6) . . ?
C5 N5 C9 108.0(7) . . ?
C5 N5 Zn1 126.9(5) . . ?
C9 N5 Zn1 124.5(7) . . ?
C5 N6 C8 104.9(7) . . ?
C5 N6 Zn3 129.7(6) . 2_646 ?
C8 N6 Zn3 125.3(5) . 2_646 ?
C13 N7 C1 104.4(7) . . ?
C13 N7 Zn1 126.7(6) . . ?
C1 N7 Zn1 128.3(5) . . ?
C1 N8 C11 106.5(8) . . ?
C1 N8 Zn2 125.8(6) . 2_546 ?
C11 N8 Zn2 121.8(6) . 2_546 ?
C3 N9 C12 105.0(7) . . ?
C3 N9 Zn1 130.9(7) . . ?
C12 N9 Zn1 124.0(5) . . ?
C3 N10 C14 103.9(7) . . ?
C3 N10 Zn2 132.1(7) . . ?
C14 N10 Zn2 124.0(7) . . ?
Zn3 O1 Zn2 150.8(6) . 4_575 ?
N8 C1 N7 111.6(6) . . ?
N8 C1 C15 125.4(8) . . ?
N7 C1 C15 123.0(8) . . ?
N3 C2 N4 113.0(9) . . ?
N3 C2 C6 123.4(8) . . ?
N4 C2 C6 123.7(8) . . ?
N9 C3 N10 114.5(9) . . ?
N9 C3 C7 122.7(8) . . ?
N10 C3 C7 122.8(8) . . ?
N1 C4 N2 111.7(7) . . ?
N1 C4 C19 125.7(7) . . ?
N2 C4 C19 122.7(7) . . ?
N5 C5 N6 111.3(6) . . ?
N5 C5 C20 126.0(8) . . ?
N6 C5 C20 122.6(8) . . ?
N6 C8 C9 109.0(6) . . ?
N5 C9 C8 106.7(7) . . ?
C16 C10 N2 106.7(7) . . ?
N8 C11 C13 107.4(7) . . ?
N9 C12 C14 106.7(8) . . ?
N7 C13 C11 109.8(8) . . ?
N10 C14 C12 109.8(9) . . ?
N1 C16 C10 107.5(7) . . ?
C18 C17 N4 107.0(10) . . ?
C17 C18 N3 109.7(11) . . ?

loop_
_geom_bond_atom_site_label_1
_geom_bond_atom_site_label_2
_geom_bond_distance
_geom_bond_site_symmetry_2
_geom_bond_publ_flag
Zn1 N7 2.024(8) . ?
Zn1 N9 2.036(8) . ?
Zn1 N4 2.041(8) . ?
Zn1 N5 2.035(8) . ?
Zn2 N10 2.010(8) . ?
Zn2 O1 2.020(9) 4_576 ?
Zn2 N1 2.039(8) 1_556 ?
Zn2 N8 2.065(10) 2_556 ?
Zn3 O1 1.991(10) . ?
Zn3 N2 2.025(7) . ?
Zn3 N6 2.026(9) 2_656 ?
Zn3 N3 2.044(8) . ?
N1 C4 1.352(9) . ?
N1 C16 1.380(11) . ?
N2 C4 1.360(10) . ?
N2 C10 1.405(10) . ?
N3 C2 1.328(11) . ?
N3 C18 1.390(14) . ?
N4 C2 1.361(10) . ?
N4 C17 1.373(13) . ?
N5 C5 1.346(11) . ?
N5 C9 1.361(9) . ?
N6 C5 1.349(10) . ?
N6 C8 1.394(10) . ?
N7 C13 1.380(9) . ?
N7 C1 1.376(11) . ?
N8 C1 1.348(10) . ?
N8 C11 1.384(10) . ?
N9 C3 1.354(9) . ?
N9 C12 1.378(12) . ?
N10 C3 1.335(11) . ?
N10 C14 1.373(13) . ?
C1 C15 1.505(10) . ?
C2 C6 1.497(13) . ?
C3 C7 1.501(13) . ?
C4 C19 1.506(11) . ?
C5 C20 1.504(9) . ?
C8 C9 1.380(12) . ?
C10 C16 1.426(10) . ?
C11 C13 1.373(13) . ?
C12 C14 1.399(11) . ?
C17 C18 1.372(12) . ?
